data_7105048
loop_
_publ_author_name
'Wang, Cai-Feng'
'Li, Dong-Ping'
'Chen, Xin'
'Li, Xiao-Ming'
'Li, Yi-Zhi'
'Zuo, Jing-Lin'
'You, Xiao-Zeng'

_publ_section_title
;
 Assembling chirality into magnetic nanowires: cyano-bridged
 iron(III)-nickel(II) chains exhibiting slow magnetization relaxation
 and ferroelectricity.
;
_journal_issue 45
_journal_name_full 'Chemical communications (Cambridge, England)'
_journal_page_first 6940
_journal_page_last 6942
_journal_paper_doi 10.1039/b916637h
_journal_year 2009
_chemical_absolute_configuration unk
_chemical_formula_moiety 'C60 H104 B2 Fe2 N30 Ni3, 4(Cl O4), 2(H2 O)'
_chemical_formula_sum 'C60 H108 B2 Cl4 Fe2 N30 Ni3 O18'
_chemical_formula_weight 1989.01
_chemical_name_systematic
;
?
;
_space_group_IT_number 1
_symmetry_cell_setting triclinic
_symmetry_space_group_name_Hall 'P 1'
_symmetry_space_group_name_H-M 'P 1'
_atom_sites_solution_hydrogens geom
_atom_sites_solution_primary direct
_atom_sites_solution_secondary difmap
_audit_creation_method SHELXL-97
_cell_angle_alpha 116.5840(10)
_cell_angle_beta 103.726(3)
_cell_angle_gamma 99.945(2)
_cell_formula_units_Z 1
_cell_length_a 13.9984(12)
_cell_length_b 14.177(3)
_cell_length_c 14.8798(18)
_cell_measurement_reflns_used 1653
_cell_measurement_temperature 291(2)
_cell_measurement_theta_max 24.59
_cell_measurement_theta_min 2.25
_cell_volume 2429.6(6)
_computing_cell_refinement SMART
_computing_data_collection 'SMART (Bruker, 2000)'
_computing_data_reduction 'SAINT (Bruker, 2000)'
_computing_molecular_graphics SHELXTL
_computing_publication_material SHELXTL
_computing_structure_refinement SHELXTL
_computing_structure_solution 'SHELXTL (Bruker, 2000)'
_diffrn_ambient_temperature 291(2)
_diffrn_measured_fraction_theta_full 0.975
_diffrn_measured_fraction_theta_max 0.975
_diffrn_measurement_device_type 'Bruker Smart Apex CCD area detector'
_diffrn_measurement_method 'phi and omega scans'
_diffrn_radiation_monochromator graphite
_diffrn_radiation_source 'sealed tube'
_diffrn_radiation_type MoK\a
_diffrn_radiation_wavelength 0.71073
_diffrn_reflns_av_R_equivalents 0.0209
_diffrn_reflns_av_sigmaI/netI 0.0677
_diffrn_reflns_limit_h_max 17
_diffrn_reflns_limit_h_min -16
_diffrn_reflns_limit_k_max 17
_diffrn_reflns_limit_k_min -16
_diffrn_reflns_limit_l_max 10
_diffrn_reflns_limit_l_min -18
_diffrn_reflns_number 13158
_diffrn_reflns_theta_full 26.00
_diffrn_reflns_theta_max 26.00
_diffrn_reflns_theta_min 1.70
_exptl_absorpt_coefficient_mu 1.043
_exptl_absorpt_correction_T_max 0.7879
_exptl_absorpt_correction_T_min 0.7449
_exptl_absorpt_correction_type multi-scan
_exptl_absorpt_process_details 'SADABS; Bruker, 2000'
_exptl_crystal_colour Red-brown
_exptl_crystal_density_diffrn 1.359
_exptl_crystal_density_method 'not measured'
_exptl_crystal_description plate
_exptl_crystal_F_000 1036
_exptl_crystal_size_max 0.30
_exptl_crystal_size_mid 0.26
_exptl_crystal_size_min 0.24
_refine_diff_density_max 0.635
_refine_diff_density_min -0.544
_refine_diff_density_rms 0.071
_refine_ls_abs_structure_details 'Flack H D (1983), Acta Cryst. A39, 876-881'
_refine_ls_abs_structure_Flack 0.012(12)
_refine_ls_extinction_method none
_refine_ls_goodness_of_fit_ref 1.040
_refine_ls_hydrogen_treatment constr
_refine_ls_matrix_type fullcycle
_refine_ls_number_parameters 1099
_refine_ls_number_reflns 11158
_refine_ls_number_restraints 3
_refine_ls_restrained_S_all 1.040
_refine_ls_R_factor_all 0.0635
_refine_ls_R_factor_gt 0.0528
_refine_ls_shift/su_max 0.000
_refine_ls_shift/su_mean 0.000
_refine_ls_structure_factor_coef Fsqd
_refine_ls_weighting_details 'calc w=1/[\s^2^(Fo^2^)+(0.04P)^2^+1.22P] where P=(Fo^2^+2Fc^2^)/3'
_refine_ls_weighting_scheme calc
_refine_ls_wR_factor_gt 0.0926
_refine_ls_wR_factor_ref 0.0943
_reflns_number_gt 9092
_reflns_number_total 11158
_reflns_threshold_expression >2sigma(I)
_cod_data_source_file b916637h.txt
_cod_data_source_block 71031am
_cod_depositor_comments
;
The following automatic conversions were performed:
'_symmetry_cell_setting' value 'Triclinic' changed to 'triclinic'
according to '/home/saulius/struct/CIF-dictionaries/cif_core.dic'
dictionary named 'cif_core.dic' version 2.4.1 from 2010-06-29.

Automatic conversion script
Id: cif_fix_enum 1527 2010-12-29 10:47:43Z saulius 
;
_cod_original_sg_symbol_H-M P1
_cod_database_code 7105048

loop_
_symmetry_equiv_pos_as_xyz
'x, y, z'

loop_
_atom_site_label
_atom_site_type_symbol
_atom_site_fract_x
_atom_site_fract_y
_atom_site_fract_z
_atom_site_U_iso_or_equiv
_atom_site_adp_type
_atom_site_occupancy
_atom_site_symmetry_multiplicity
_atom_site_calc_flag
_atom_site_refinement_flags
_atom_site_disorder_assembly
_atom_site_disorder_group
B1 B 0.9376(6) 0.8506(6) 0.7790(6) 0.0352(18) Uani 1 1 d . . .
H11B H 1.0109 0.8922 0.8241 0.042 Uiso 1 1 calc R . .
B2 B 0.0942(6) 1.0383(6) 0.2754(6) 0.0347(17) Uani 1 1 d . . .
H22E H 0.0223 0.9944 0.2265 0.042 Uiso 1 1 calc R . .
C1 C 0.8295(5) 0.5697(5) 0.6702(5) 0.0417(18) Uani 1 1 d . . .
H1 H 0.7769 0.5048 0.6151 0.050 Uiso 1 1 calc R . .
C2 C 0.9199(5) 0.5675(5) 0.7256(5) 0.0329(15) Uani 1 1 d . . .
H2 H 0.9349 0.5106 0.7353 0.040 Uiso 1 1 calc R . .
C3 C 0.9864(5) 0.6773(5) 0.7654(5) 0.0437(19) Uani 1 1 d . . .
H3 H 1.0585 0.6999 0.7907 0.052 Uiso 1 1 calc R . .
C4 C 0.7388(5) 0.9033(5) 0.8634(5) 0.0313(14) Uani 1 1 d . . .
H4 H 0.6703 0.8763 0.8562 0.038 Uiso 1 1 calc R . .
C5 C 0.8144(5) 0.9869(5) 0.9585(5) 0.0361(15) Uani 1 1 d . . .
H5 H 0.8083 1.0367 1.0223 0.043 Uiso 1 1 calc R . .
C6 C 0.9012(6) 0.9765(5) 0.9333(6) 0.049(2) Uani 1 1 d . . .
H6 H 0.9679 1.0053 0.9839 0.059 Uiso 1 1 calc R . .
C7 C 0.8075(6) 0.7827(6) 0.5073(6) 0.052(2) Uani 1 1 d . . .
H7 H 0.7482 0.7489 0.4458 0.062 Uiso 1 1 calc R . .
C8 C 0.9052(5) 0.8345(5) 0.5243(5) 0.0385(16) Uani 1 1 d . . .
H8 H 0.9248 0.8334 0.4684 0.046 Uiso 1 1 calc R . .
C9 C 0.9762(5) 0.8902(6) 0.6296(6) 0.0401(17) Uani 1 1 d . . .
H9 H 1.0451 0.9342 0.6567 0.048 Uiso 1 1 calc R . .
C10 C 0.2158(4) 1.1037(5) 0.5611(5) 0.0337(16) Uani 1 1 d . . .
H10 H 0.2720 1.1358 0.6250 0.040 Uiso 1 1 calc R . .
C11 C 0.1175(5) 1.0501(5) 0.5448(5) 0.0360(16) Uani 1 1 d . . .
H11 H 0.0955 1.0360 0.5931 0.043 Uiso 1 1 calc R . .
C12 C 0.0542(5) 1.0194(5) 0.4382(5) 0.0292(14) Uani 1 1 d . . .
H12 H -0.0169 0.9826 0.4043 0.035 Uiso 1 1 calc R . .
C13 C 0.3330(5) 0.9869(5) 0.2165(5) 0.0349(15) Uani 1 1 d . . .
H13 H 0.4030 0.9966 0.2270 0.042 Uiso 1 1 calc R . .
C14 C 0.2455(5) 0.9094(5) 0.1331(4) 0.0344(16) Uani 1 1 d . . .
H14 H 0.2563 0.8519 0.0779 0.041 Uiso 1 1 calc R . .
C15 C 0.1470(5) 0.9032(5) 0.1185(5) 0.0340(15) Uani 1 1 d . . .
H15 H 0.0847 0.8554 0.0620 0.041 Uiso 1 1 calc R . .
C16 C 0.2372(5) 1.3525(6) 0.3824(6) 0.0479(19) Uani 1 1 d . . .
H16 H 0.2939 1.4131 0.4041 0.057 Uiso 1 1 calc R . .
C17 C 0.1273(5) 1.3268(5) 0.3485(5) 0.0314(15) Uani 1 1 d . . .
H17 H 0.1002 1.3843 0.3773 0.038 Uiso 1 1 calc R . .
C18 C 0.0553(5) 1.2149(5) 0.2710(5) 0.0413(18) Uani 1 1 d . . .
H18 H -0.0111 1.1883 0.2206 0.050 Uiso 1 1 calc R . .
C19 C 0.6258(5) 0.6484(5) 0.6797(5) 0.0316(15) Uani 1 1 d . . .
C20 C 0.6825(5) 0.5802(5) 0.4903(5) 0.0348(15) Uani 1 1 d . . .
C21 C 0.6127(5) 0.7930(5) 0.5907(5) 0.0375(16) Uani 1 1 d . . .
C22 C 0.4232(5) 1.1278(5) 0.4872(5) 0.0374(16) Uani 1 1 d . . .
C23 C 0.4358(5) 1.2452(5) 0.3798(6) 0.0390(17) Uani 1 1 d . . .
C24 C 0.3822(4) 1.3089(5) 0.5516(5) 0.0334(16) Uani 1 1 d . . .
C25 C 0.7099(6) 0.3723(8) 0.1764(6) 0.053(2) Uani 1 1 d . . .
H25 H 0.6692 0.2972 0.1156 0.064 Uiso 1 1 calc R . .
C26 C 0.7891(4) 0.4362(5) 0.1490(5) 0.0374(15) Uani 1 1 d . . .
H26A H 0.7533 0.4370 0.0852 0.045 Uiso 1 1 calc R . .
H26B H 0.8218 0.5126 0.2080 0.045 Uiso 1 1 calc R . .
C27 C 0.8683(5) 0.3817(6) 0.1305(6) 0.0412(18) Uani 1 1 d . . .
H27A H 0.9205 0.4212 0.1157 0.049 Uiso 1 1 calc R . .
H27B H 0.8379 0.3047 0.0721 0.049 Uiso 1 1 calc R . .
C28 C 0.9129(5) 0.3905(5) 0.2395(5) 0.0384(16) Uani 1 1 d . . .
H28A H 0.9748 0.3685 0.2409 0.046 Uiso 1 1 calc R . .
H28B H 0.9353 0.4687 0.2942 0.046 Uiso 1 1 calc R . .
C29 C 0.8509(5) 0.3296(5) 0.2734(5) 0.0398(17) Uani 1 1 d . . .
H29A H 0.8907 0.3434 0.3436 0.048 Uiso 1 1 calc R . .
H29B H 0.8278 0.2502 0.2223 0.048 Uiso 1 1 calc R . .
C30 C 0.7575(5) 0.3727(6) 0.2783(6) 0.0483(19) Uani 1 1 d . . .
H30 H 0.7845 0.4505 0.3371 0.058 Uiso 1 1 calc R . .
C31 C 0.3361(5) 0.2385(5) 0.1107(5) 0.0424(19) Uani 1 1 d . . .
H31 H 0.3542 0.2161 0.0460 0.051 Uiso 1 1 calc R . .
C32 C 0.2202(5) 0.1665(5) 0.0883(5) 0.0399(15) Uani 1 1 d . . .
H32A H 0.2100 0.0873 0.0479 0.048 Uiso 1 1 calc R . .
H32B H 0.2102 0.1842 0.1557 0.048 Uiso 1 1 calc R . .
C33 C 0.1427(5) 0.1994(5) 0.0221(5) 0.0345(15) Uani 1 1 d . . .
H33A H 0.1459 0.1688 -0.0495 0.041 Uiso 1 1 calc R . .
H33B H 0.0729 0.1650 0.0146 0.041 Uiso 1 1 calc R . .
C34 C 0.1623(5) 0.3254(5) 0.0706(5) 0.0410(18) Uani 1 1 d . . .
H34A H 0.1128 0.3382 0.0230 0.049 Uiso 1 1 calc R . .
H34B H 0.1524 0.3561 0.1392 0.049 Uiso 1 1 calc R . .
C35 C 0.2693(5) 0.3820(5) 0.0863(5) 0.0415(17) Uani 1 1 d . . .
H35A H 0.2810 0.4608 0.1130 0.050 Uiso 1 1 calc R . .
H35B H 0.2824 0.3492 0.0194 0.050 Uiso 1 1 calc R . .
C36 C 0.3387(6) 0.3638(6) 0.1695(6) 0.049(2) Uani 1 1 d . . .
H36 H 0.3158 0.3815 0.2308 0.059 Uiso 1 1 calc R . .
C37 C 0.3259(5) 0.8095(5) 0.3464(5) 0.0356(15) Uani 1 1 d . . .
H37 H 0.3039 0.8648 0.3319 0.043 Uiso 1 1 calc R . .
C38 C 0.2673(5) 0.6975(5) 0.2485(5) 0.0347(15) Uani 1 1 d . . .
H38A H 0.2898 0.6404 0.2580 0.042 Uiso 1 1 calc R . .
H38B H 0.2793 0.6953 0.1861 0.042 Uiso 1 1 calc R . .
C39 C 0.1511(4) 0.6774(5) 0.2330(5) 0.0331(14) Uani 1 1 d . . .
H39A H 0.1107 0.6035 0.1722 0.040 Uiso 1 1 calc R . .
H39B H 0.1281 0.7312 0.2176 0.040 Uiso 1 1 calc R . .
C40 C 0.1327(4) 0.6888(4) 0.3356(4) 0.0288(14) Uani 1 1 d . . .
H40A H 0.0592 0.6741 0.3243 0.035 Uiso 1 1 calc R . .
H40B H 0.1552 0.6350 0.3511 0.035 Uiso 1 1 calc R . .
C41 C 0.1924(5) 0.8039(5) 0.4280(5) 0.0320(15) Uani 1 1 d . . .
H41A H 0.1720 0.8577 0.4109 0.038 Uiso 1 1 calc R . .
H41B H 0.1769 0.8134 0.4911 0.038 Uiso 1 1 calc R . .
C42 C 0.3059(5) 0.8237(4) 0.4510(5) 0.0311(14) Uani 1 1 d . . .
H42 H 0.3252 0.7674 0.4656 0.037 Uiso 1 1 calc R . .
C43 C 0.7200(4) 1.1422(5) 0.6941(4) 0.0300(13) Uani 1 1 d . . .
H43 H 0.7014 1.1799 0.6544 0.036 Uiso 1 1 calc R . .
C44 C 0.8089(4) 1.2329(5) 0.7973(4) 0.0302(14) Uani 1 1 d . . .
H44A H 0.7887 1.2989 0.8294 0.036 Uiso 1 1 calc R . .
H44B H 0.8226 1.2074 0.8482 0.036 Uiso 1 1 calc R . .
C45 C 0.9059(4) 1.2617(5) 0.7757(5) 0.0329(14) Uani 1 1 d . . .
H45A H 0.9615 1.3168 0.8431 0.039 Uiso 1 1 calc R . .
H45B H 0.8943 1.2943 0.7306 0.039 Uiso 1 1 calc R . .
C46 C 0.9382(4) 1.1597(4) 0.7202(4) 0.0318(14) Uani 1 1 d . . .
H46A H 1.0057 1.1816 0.7158 0.038 Uiso 1 1 calc R . .
H46B H 0.9424 1.1215 0.7604 0.038 Uiso 1 1 calc R . .
C47 C 0.8567(5) 1.0840(5) 0.6083(5) 0.0334(15) Uani 1 1 d . . .
H47A H 0.8768 1.0197 0.5690 0.040 Uiso 1 1 calc R . .
H47B H 0.8515 1.1236 0.5694 0.040 Uiso 1 1 calc R . .
C48 C 0.7491(4) 1.0448(4) 0.6165(5) 0.0262(12) Uani 1 1 d . . .
H48 H 0.7558 0.9970 0.6473 0.031 Uiso 1 1 calc R . .
C49 C 0.7060(5) 0.5501(5) 0.9014(5) 0.0352(16) Uani 1 1 d . . .
H49 H 0.6788 0.5313 0.9483 0.042 Uiso 1 1 calc R . .
C50 C 0.8150(4) 0.5381(5) 0.9095(5) 0.0366(15) Uani 1 1 d . . .
H50A H 0.8121 0.4614 0.8858 0.044 Uiso 1 1 calc R . .
H50B H 0.8419 0.5607 0.8654 0.044 Uiso 1 1 calc R . .
C51 C 0.8844(4) 0.6149(4) 1.0294(4) 0.0270(13) Uani 1 1 d . . .
H51A H 0.8562 0.5904 1.0718 0.032 Uiso 1 1 calc R . .
H51B H 0.9534 0.6081 1.0390 0.032 Uiso 1 1 calc R . .
C52 C 0.8923(5) 0.7335(5) 1.0698(5) 0.0397(16) Uani 1 1 d . . .
H52A H 0.9325 0.7756 1.1463 0.048 Uiso 1 1 calc R . .
H52B H 0.9312 0.7604 1.0353 0.048 Uiso 1 1 calc R . .
C53 C 0.7939(5) 0.7585(5) 1.0534(5) 0.0406(16) Uani 1 1 d . . .
H53A H 0.8060 0.8340 1.0671 0.049 Uiso 1 1 calc R . .
H53B H 0.7612 0.7507 1.1014 0.049 Uiso 1 1 calc R . .
C54 C 0.7257(5) 0.6749(5) 0.9368(5) 0.0320(15) Uani 1 1 d . . .
H54 H 0.7611 0.6890 0.8925 0.038 Uiso 1 1 calc R . .
C55 C 0.3178(5) 0.5756(5) 0.8175(5) 0.0402(17) Uani 1 1 d . . .
H55 H 0.3489 0.6569 0.8592 0.048 Uiso 1 1 calc R . .
C56 C 0.1951(5) 0.5456(6) 0.7721(5) 0.0446(19) Uani 1 1 d . . .
H56A H 0.1750 0.5769 0.7273 0.053 Uiso 1 1 calc R . .
H56B H 0.1617 0.4655 0.7299 0.053 Uiso 1 1 calc R . .
C57 C 0.1648(5) 0.5976(5) 0.8731(5) 0.0336(14) Uani 1 1 d . . .
H57A H 0.2057 0.6757 0.9204 0.040 Uiso 1 1 calc R . .
H57B H 0.0919 0.5915 0.8527 0.040 Uiso 1 1 calc R . .
C58 C 0.1861(5) 0.5344(6) 0.9269(5) 0.0405(17) Uani 1 1 d . . .
H58A H 0.1522 0.5486 0.9793 0.049 Uiso 1 1 calc R . .
H58B H 0.1603 0.4552 0.8747 0.049 Uiso 1 1 calc R . .
C59 C 0.2987(4) 0.5710(5) 0.9801(4) 0.0321(14) Uani 1 1 d . . .
H59A H 0.3168 0.5380 1.0238 0.039 Uiso 1 1 calc R . .
H59B H 0.3260 0.6514 1.0258 0.039 Uiso 1 1 calc R . .
C60 C 0.3403(6) 0.5325(5) 0.8915(6) 0.0406(18) Uani 1 1 d . . .
H60 H 0.3132 0.4510 0.8490 0.049 Uiso 1 1 calc R . .
Cl1 Cl 0.47790(15) 0.22525(14) 0.86296(14) 0.0360(4) Uani 1 1 d . . .
Cl2 Cl 0.70514(11) 0.03742(12) 0.27150(12) 0.0258(3) Uani 1 1 d . . .
Cl3 Cl 0.59253(14) 0.69341(14) 0.21292(14) 0.0396(4) Uani 1 1 d . . .
Cl4 Cl 0.46197(12) 0.91676(12) 0.93827(12) 0.0302(3) Uani 1 1 d . . .
Fe1 Fe 0.71793(10) 0.72365(10) 0.63795(10) 0.0422(3) Uani 1 1 d . . .
Fe2 Fe 0.33286(9) 1.17957(9) 0.42175(10) 0.0381(3) Uani 1 1 d . . .
N1 N 0.8187(4) 0.6820(4) 0.7022(4) 0.0372(14) Uani 1 1 d . . .
N2 N 0.9257(4) 0.7466(4) 0.7603(4) 0.0382(15) Uani 1 1 d . . .
N3 N 0.7750(4) 0.8638(5) 0.7804(5) 0.0482(19) Uani 1 1 d . . .
N4 N 0.8797(4) 0.9229(4) 0.8330(4) 0.0361(14) Uani 1 1 d . . .
N5 N 0.8191(4) 0.7934(5) 0.6036(5) 0.0445(16) Uani 1 1 d . . .
N6 N 0.9218(4) 0.8650(4) 0.6805(4) 0.0361(14) Uani 1 1 d . . .
N7 N 0.2210(5) 1.1042(5) 0.4663(5) 0.0462(15) Uani 1 1 d . . .
N8 N 0.1141(4) 1.0522(4) 0.4004(4) 0.0318(12) Uani 1 1 d . . .
N9 N 0.2800(4) 1.0504(4) 0.2847(4) 0.0290(12) Uani 1 1 d . . .
N10 N 0.1729(4) 0.9965(4) 0.2209(4) 0.0292(12) Uani 1 1 d . . .
N11 N 0.2209(4) 1.2413(4) 0.3676(4) 0.0354(14) Uani 1 1 d . . .
N12 N 0.1212(4) 1.1627(4) 0.2994(4) 0.0292(12) Uani 1 1 d . . .
N13 N 0.5743(5) 0.6173(5) 0.7141(4) 0.0402(14) Uani 1 1 d . . .
N14 N 0.6337(5) 0.5027(4) 0.4180(4) 0.0370(14) Uani 1 1 d . . .
N15 N 0.5515(4) 0.8179(4) 0.5496(4) 0.0358(13) Uani 1 1 d . . .
N16 N 0.4703(3) 1.0767(4) 0.5066(4) 0.0225(10) Uani 1 1 d . . .
N17 N 0.4927(4) 1.3023(4) 0.3623(4) 0.0298(12) Uani 1 1 d . . .
N18 N 0.4111(4) 1.3956(4) 0.6390(4) 0.0349(13) Uani 1 1 d . . .
N19 N 0.6465(4) 0.4440(4) 0.2053(4) 0.0405(13) Uani 1 1 d . . .
H19A H 0.6063 0.4426 0.1474 0.049 Uiso 1 1 calc R . .
H19B H 0.6858 0.5147 0.2555 0.049 Uiso 1 1 calc R . .
N20 N 0.6792(4) 0.3133(4) 0.3013(4) 0.0386(13) Uani 1 1 d . . .
H20A H 0.7046 0.3297 0.3700 0.046 Uiso 1 1 calc R . .
H20B H 0.6632 0.2393 0.2581 0.046 Uiso 1 1 calc R . .
N21 N 0.4057(4) 0.2282(4) 0.1943(4) 0.0343(12) Uani 1 1 d . . .
H21A H 0.4192 0.1635 0.1640 0.041 Uiso 1 1 calc R . .
H21B H 0.3748 0.2280 0.2409 0.041 Uiso 1 1 calc R . .
N22 N 0.4446(4) 0.4286(4) 0.2034(4) 0.0365(12) Uani 1 1 d . . .
H22A H 0.4554 0.5002 0.2515 0.044 Uiso 1 1 calc R . .
H22B H 0.4589 0.4258 0.1466 0.044 Uiso 1 1 calc R . .
N23 N 0.4384(4) 0.8363(4) 0.3699(4) 0.0265(11) Uani 1 1 d . . .
H23A H 0.4551 0.8623 0.3285 0.032 Uiso 1 1 calc R . .
H23B H 0.4556 0.7738 0.3530 0.032 Uiso 1 1 calc R . .
N24 N 0.3757(4) 0.9355(4) 0.5395(4) 0.0293(12) Uani 1 1 d . . .
H24A H 0.3769 0.9429 0.6031 0.035 Uiso 1 1 calc R . .
H24B H 0.3519 0.9880 0.5329 0.035 Uiso 1 1 calc R . .
N25 N 0.6209(4) 1.0878(4) 0.6929(4) 0.0393(15) Uani 1 1 d . . .
H25A H 0.5884 1.1382 0.7177 0.047 Uiso 1 1 calc R . .
H25B H 0.6322 1.0599 0.7368 0.047 Uiso 1 1 calc R . .
N26 N 0.6675(4) 0.9743(4) 0.5080(4) 0.0379(14) Uani 1 1 d . . .
H26C H 0.6758 0.9073 0.4733 0.046 Uiso 1 1 calc R . .
H26D H 0.6697 1.0070 0.4685 0.046 Uiso 1 1 calc R . .
N27 N 0.6347(4) 0.4820(4) 0.7874(4) 0.0358(12) Uani 1 1 d . . .
H27C H 0.6156 0.4091 0.7660 0.043 Uiso 1 1 calc R . .
H27D H 0.6648 0.4924 0.7440 0.043 Uiso 1 1 calc R . .
N28 N 0.6292(4) 0.7015(4) 0.9162(4) 0.0331(12) Uani 1 1 d . . .
H28C H 0.6353 0.7513 0.8943 0.040 Uiso 1 1 calc R . .
H28D H 0.6133 0.7301 0.9761 0.040 Uiso 1 1 calc R . .
N29 N 0.3496(4) 0.5320(4) 0.7235(4) 0.0429(14) Uani 1 1 d . . .
H29C H 0.3456 0.5740 0.6928 0.051 Uiso 1 1 calc R . .
H29D H 0.3094 0.4614 0.6743 0.051 Uiso 1 1 calc R . .
N30 N 0.4538(4) 0.5662(4) 0.9323(4) 0.0360(12) Uani 1 1 d . . .
H30A H 0.4754 0.5244 0.9587 0.043 Uiso 1 1 calc R . .
H30B H 0.4807 0.6382 0.9852 0.043 Uiso 1 1 calc R . .
Ni1 Ni 0.54343(8) 0.36070(9) 0.27577(9) 0.02768(18) Uani 1 1 d . . .
Ni2 Ni 0.52530(9) 0.95748(9) 0.53503(10) 0.03088(16) Uani 1 1 d . . .
Ni3 Ni 0.50691(9) 0.54018(9) 0.78675(9) 0.0356(2) Uani 1 1 d . . .
O1 O 0.9950(7) 0.6048(7) 0.5152(7) 0.028(2) Uani 0.40 1 d P . .
H1C H 0.9577 0.6087 0.4635 0.034 Uiso 0.40 1 d PR . .
H1D H 1.0459 0.6649 0.5563 0.034 Uiso 0.40 1 d PR . .
O2 O 0.2662(8) -0.0021(8) 0.7184(8) 0.042(3) Uani 0.40 1 d P . .
H2C H 0.3039 -0.0170 0.7611 0.051 Uiso 0.40 1 d PR . .
H2B H 0.2290 0.0335 0.7484 0.064 Uiso 0.40 1 d PR . .
O3 O 1.0030(8) 0.3624(9) 0.5561(8) 0.040(3) Uani 0.40 1 d P . .
H3B H 0.9426 0.3499 0.5590 0.047 Uiso 0.40 1 d PR . .
H3C H 1.0002 0.3184 0.4929 0.047 Uiso 0.40 1 d PR . .
O4 O 0.2520(7) 0.6449(10) 0.5890(8) 0.046(3) Uani 0.40 1 d P . .
H4E H 0.2051 0.5923 0.5816 0.055 Uiso 0.40 1 d PR . .
H4B H 0.3014 0.6216 0.5739 0.055 Uiso 0.40 1 d PR . .
O5 O 0.6682(8) 0.3016(9) 0.5115(10) 0.046(3) Uani 0.40 1 d P . .
H5C H 0.6824 0.2844 0.5600 0.055 Uiso 0.40 1 d PR . .
H5D H 0.6430 0.2425 0.4498 0.055 Uiso 0.40 1 d PR . .
O11 O 0.5008(3) 0.1343(3) 0.8733(3) 0.0314(9) Uani 1 1 d . . .
O12 O 0.5194(3) 0.2372(3) 0.7911(3) 0.0405(12) Uani 1 1 d . . .
O13 O 0.3655(3) 0.1830(3) 0.8113(3) 0.0420(12) Uani 1 1 d . . .
O14 O 0.4949(3) 0.3211(3) 0.9519(3) 0.0316(9) Uani 1 1 d . . .
O21 O 0.7824(3) -0.0041(3) 0.3033(3) 0.0328(10) Uani 1 1 d . . .
O22 O 0.7531(3) 0.1521(3) 0.3333(3) 0.0362(10) Uani 1 1 d . . .
O23 O 0.6779(3) -0.0118(3) 0.1558(3) 0.0317(10) Uani 1 1 d . . .
O24 O 0.6281(3) 0.0060(3) 0.2981(3) 0.0366(10) Uani 1 1 d . . .
O31 O 0.5038(4) 0.6454(4) 0.2294(4) 0.0448(12) Uani 1 1 d . . .
O32 O 0.6728(3) 0.7801(3) 0.2942(3) 0.0319(9) Uani 1 1 d . . .
O33 O 0.5496(3) 0.7220(3) 0.1454(3) 0.0399(11) Uani 1 1 d . . .
O34 O 0.6254(3) 0.6095(3) 0.1534(3) 0.0296(9) Uani 1 1 d . . .
O41 O 0.4347(3) 0.8743(3) 0.9961(3) 0.0332(10) Uani 1 1 d . . .
O42 O 0.3672(3) 0.8919(3) 0.8662(3) 0.0309(10) Uani 1 1 d . . .
O43 O 0.5078(3) 1.0268(3) 1.0038(3) 0.0330(10) Uani 1 1 d . . .
O44 O 0.5235(3) 0.8583(3) 0.8846(3) 0.0351(10) Uani 1 1 d . . .

loop_
_atom_site_aniso_label
_atom_site_aniso_U_11
_atom_site_aniso_U_22
_atom_site_aniso_U_33
_atom_site_aniso_U_23
_atom_site_aniso_U_13
_atom_site_aniso_U_12
B1 0.030(4) 0.028(3) 0.037(4) 0.008(3) 0.014(3) 0.009(3)
B2 0.036(4) 0.041(4) 0.035(4) 0.020(3) 0.021(3) 0.017(3)
C1 0.039(4) 0.022(3) 0.031(3) -0.002(2) -0.005(3) 0.001(3)
C2 0.024(3) 0.030(3) 0.040(4) 0.012(3) 0.017(3) 0.010(3)
C3 0.036(4) 0.040(4) 0.036(4) 0.022(3) -0.016(3) 0.003(3)
C4 0.031(3) 0.029(3) 0.040(3) 0.022(3) 0.005(3) 0.021(3)
C5 0.042(4) 0.032(3) 0.027(3) 0.014(3) 0.006(3) 0.010(3)
C6 0.041(4) 0.034(3) 0.033(4) -0.010(3) 0.007(3) 0.010(3)
C7 0.044(4) 0.036(4) 0.032(4) -0.005(3) 0.006(3) -0.009(3)
C8 0.038(4) 0.024(3) 0.045(4) 0.016(3) 0.011(3) 0.001(3)
C9 0.033(3) 0.039(3) 0.043(4) 0.017(3) 0.010(3) 0.016(3)
C10 0.016(3) 0.033(3) 0.041(4) 0.014(3) 0.000(2) 0.012(3)
C11 0.035(3) 0.028(3) 0.032(3) 0.020(3) -0.005(3) -0.009(3)
C12 0.021(3) 0.035(3) 0.019(3) 0.007(2) 0.004(2) 0.007(2)
C13 0.031(3) 0.032(3) 0.034(3) 0.015(3) -0.002(3) 0.016(3)
C14 0.040(3) 0.037(3) 0.016(3) 0.005(2) 0.000(2) 0.027(3)
C15 0.034(3) 0.022(3) 0.023(3) 0.000(2) 0.001(3) 0.000(2)
C16 0.027(3) 0.053(4) 0.061(5) 0.040(4) 0.004(3) -0.005(3)
C17 0.037(3) 0.033(3) 0.020(3) 0.006(2) 0.020(3) 0.010(3)
C18 0.023(3) 0.039(3) 0.032(3) 0.004(3) -0.006(3) 0.005(3)
C19 0.041(3) 0.037(3) 0.013(3) 0.009(2) 0.004(2) 0.024(3)
C20 0.040(4) 0.034(3) 0.023(3) 0.009(2) 0.012(3) 0.008(3)
C21 0.029(3) 0.021(3) 0.040(4) 0.009(3) -0.003(3) -0.003(2)
C22 0.043(4) 0.021(3) 0.025(3) 0.000(2) 0.002(3) 0.009(3)
C23 0.032(3) 0.024(3) 0.048(4) 0.008(3) 0.015(3) 0.010(3)
C24 0.016(3) 0.024(3) 0.035(3) -0.001(2) 0.000(2) 0.010(2)
C25 0.036(4) 0.082(6) 0.042(4) 0.029(4) 0.019(3) 0.021(4)
C26 0.027(3) 0.029(3) 0.038(3) 0.007(3) 0.007(3) 0.005(2)
C27 0.028(3) 0.037(3) 0.037(4) 0.006(3) 0.010(3) 0.001(3)
C28 0.032(3) 0.035(3) 0.038(3) 0.006(3) 0.017(3) 0.017(3)
C29 0.038(4) 0.024(3) 0.035(4) 0.000(3) 0.012(3) 0.004(3)
C30 0.033(4) 0.043(4) 0.036(4) 0.007(3) -0.005(3) 0.000(3)
C31 0.036(4) 0.036(3) 0.023(3) -0.004(3) 0.002(3) 0.008(3)
C32 0.036(3) 0.049(4) 0.024(3) 0.014(3) 0.004(3) 0.012(3)
C33 0.037(3) 0.039(3) 0.046(4) 0.023(3) 0.032(3) 0.027(3)
C34 0.034(3) 0.033(3) 0.033(3) -0.002(3) 0.009(3) 0.017(3)
C35 0.036(3) 0.035(3) 0.034(3) 0.000(3) 0.015(3) 0.014(3)
C36 0.039(4) 0.040(4) 0.036(4) -0.002(3) 0.003(3) 0.014(3)
C37 0.042(3) 0.033(3) 0.026(3) 0.022(3) -0.001(3) -0.004(3)
C38 0.036(3) 0.033(3) 0.019(3) 0.006(2) 0.003(2) 0.007(3)
C39 0.031(3) 0.036(3) 0.031(3) 0.012(3) 0.012(2) 0.020(3)
C40 0.029(3) 0.015(2) 0.031(3) 0.002(2) 0.006(2) 0.016(2)
C41 0.031(3) 0.036(3) 0.020(3) 0.010(2) 0.003(2) 0.014(3)
C42 0.037(3) 0.014(2) 0.030(3) 0.002(2) 0.010(3) 0.011(2)
C43 0.022(3) 0.038(3) 0.016(3) 0.007(2) -0.002(2) 0.012(2)
C44 0.019(3) 0.045(3) 0.022(3) 0.014(3) 0.003(2) 0.015(3)
C45 0.029(3) 0.029(3) 0.033(3) 0.016(3) 0.000(3) 0.006(3)
C46 0.030(3) 0.026(3) 0.021(3) 0.000(2) 0.011(2) -0.002(2)
C47 0.037(4) 0.033(3) 0.027(3) 0.014(3) 0.009(3) 0.013(3)
C48 0.031(3) 0.019(3) 0.038(3) 0.021(2) 0.015(2) 0.006(2)
C49 0.030(3) 0.034(3) 0.019(3) -0.002(3) 0.010(3) 0.004(3)
C50 0.021(3) 0.041(3) 0.029(3) 0.005(3) 0.007(2) 0.005(3)
C51 0.031(3) 0.021(3) 0.023(3) 0.002(2) 0.013(2) 0.015(2)
C52 0.039(4) 0.032(3) 0.034(3) 0.005(3) 0.014(3) 0.011(3)
C53 0.036(3) 0.035(3) 0.030(3) 0.003(3) 0.009(3) 0.006(3)
C54 0.021(3) 0.040(3) 0.025(3) 0.012(3) 0.009(2) 0.001(3)
C55 0.040(4) 0.023(3) 0.033(3) 0.002(3) 0.003(3) 0.005(3)
C56 0.042(4) 0.037(3) 0.021(3) 0.000(3) -0.003(3) -0.002(3)
C57 0.037(3) 0.026(3) 0.032(3) 0.008(2) 0.012(3) 0.016(3)
C58 0.031(4) 0.046(4) 0.028(3) 0.013(3) -0.003(3) 0.013(3)
C59 0.027(3) 0.027(3) 0.027(3) 0.001(2) 0.008(2) 0.013(2)
C60 0.049(4) 0.024(3) 0.042(4) 0.007(3) 0.023(3) 0.015(3)
Cl1 0.0433(9) 0.0291(7) 0.0248(7) 0.0086(6) 0.0065(6) 0.0104(6)
Cl2 0.0252(6) 0.0232(6) 0.0248(7) 0.0066(5) 0.0129(5) 0.0091(5)
Cl3 0.0332(8) 0.0314(8) 0.0298(8) 0.0039(6) -0.0006(6) 0.0054(7)
Cl4 0.0264(7) 0.0256(6) 0.0303(7) 0.0048(5) 0.0132(6) 0.0119(5)
Fe1 0.0395(6) 0.0367(5) 0.0296(5) 0.0075(4) 0.0002(4) 0.0094(4)
Fe2 0.0243(5) 0.0247(4) 0.0325(5) -0.0032(4) -0.0017(4) 0.0004(4)
N1 0.026(3) 0.027(3) 0.035(3) 0.002(2) 0.001(2) 0.007(2)
N2 0.025(3) 0.026(3) 0.036(3) -0.004(2) 0.008(2) 0.004(2)
N3 0.026(3) 0.052(4) 0.033(3) -0.001(3) -0.004(2) 0.022(3)
N4 0.040(3) 0.019(2) 0.030(3) -0.001(2) 0.012(2) 0.005(2)
N5 0.033(3) 0.036(3) 0.047(4) 0.018(3) -0.001(3) 0.001(2)
N6 0.031(3) 0.026(2) 0.027(3) -0.007(2) 0.013(2) 0.005(2)
N7 0.038(3) 0.046(3) 0.037(3) 0.013(3) 0.008(3) 0.005(3)
N8 0.032(3) 0.033(3) 0.029(3) 0.014(2) 0.011(2) 0.011(2)
N9 0.028(3) 0.017(2) 0.027(3) 0.006(2) -0.001(2) 0.000(2)
N10 0.025(3) 0.024(2) 0.024(3) 0.004(2) -0.001(2) 0.011(2)
N11 0.031(3) 0.029(3) 0.023(3) -0.002(2) 0.002(2) 0.011(2)
N12 0.028(3) 0.029(3) 0.022(3) 0.008(2) 0.005(2) 0.009(2)
N13 0.057(4) 0.035(3) 0.021(3) 0.012(2) 0.008(3) 0.015(3)
N14 0.044(3) 0.028(3) 0.025(3) 0.008(2) 0.007(2) 0.004(2)
N15 0.031(3) 0.027(2) 0.025(3) 0.001(2) -0.003(2) 0.006(2)
N16 0.019(2) 0.015(2) 0.022(2) 0.0033(17) 0.0078(18) -0.0027(17)
N17 0.025(2) 0.029(3) 0.025(3) 0.006(2) 0.007(2) 0.011(2)
N18 0.028(3) 0.035(3) 0.024(3) 0.012(2) -0.004(2) -0.002(2)
N19 0.041(3) 0.036(3) 0.030(3) 0.012(2) 0.012(2) -0.007(2)
N20 0.024(2) 0.032(3) 0.035(3) 0.007(2) -0.002(2) 0.001(2)
N21 0.028(2) 0.035(3) 0.036(3) 0.013(2) 0.015(2) 0.011(2)
N22 0.044(3) 0.029(2) 0.035(3) 0.011(2) 0.021(2) 0.015(2)
N23 0.036(3) 0.017(2) 0.025(3) 0.0116(19) 0.007(2) 0.009(2)
N24 0.032(3) 0.021(2) 0.025(3) 0.011(2) -0.002(2) 0.003(2)
N25 0.036(3) 0.032(3) 0.025(3) 0.001(2) 0.004(2) 0.005(2)
N26 0.030(3) 0.030(3) 0.038(3) 0.004(2) 0.013(2) 0.013(2)
N27 0.041(3) 0.030(2) 0.023(2) 0.007(2) 0.005(2) 0.009(2)
N28 0.030(3) 0.029(2) 0.020(2) 0.0002(19) 0.007(2) 0.003(2)
N29 0.037(3) 0.036(3) 0.026(3) 0.001(2) -0.003(2) 0.006(2)
N30 0.045(3) 0.025(2) 0.031(3) 0.010(2) 0.011(2) 0.013(2)
Ni1 0.0243(4) 0.0245(4) 0.0274(4) 0.0069(3) 0.0133(3) 0.0047(3)
Ni2 0.0252(3) 0.0274(3) 0.0306(3) 0.0098(3) 0.0041(3) 0.0096(3)
Ni3 0.0254(4) 0.0348(4) 0.0250(4) 0.0062(3) 0.0040(3) -0.0061(3)
O1 0.028(5) 0.026(5) 0.026(5) 0.007(4) 0.015(4) 0.005(4)
O2 0.041(6) 0.033(5) 0.034(6) 0.006(4) 0.006(5) 0.010(5)
O3 0.037(6) 0.053(6) 0.032(6) 0.020(5) 0.021(5) 0.014(5)
O4 0.020(5) 0.065(7) 0.033(6) 0.026(5) -0.010(4) -0.003(5)
O5 0.033(6) 0.051(7) 0.063(8) 0.037(6) 0.012(5) 0.022(5)
O11 0.037(2) 0.029(2) 0.020(2) 0.0110(16) 0.0057(17) 0.0031(18)
O12 0.027(2) 0.029(2) 0.031(2) 0.0032(18) -0.0140(18) 0.0009(18)
O13 0.040(2) 0.029(2) 0.035(2) -0.0025(18) 0.018(2) 0.0088(19)
O14 0.0217(19) 0.0279(19) 0.029(2) 0.0063(16) 0.0085(16) -0.0046(16)
O21 0.0253(19) 0.034(2) 0.024(2) 0.0041(16) 0.0069(16) 0.0090(17)
O22 0.035(2) 0.0278(19) 0.032(2) 0.0054(17) 0.0102(18) 0.0104(18)
O23 0.027(2) 0.034(2) 0.023(2) 0.0092(17) 0.0071(17) 0.0028(17)
O24 0.031(2) 0.038(2) 0.041(2) 0.0158(19) 0.0211(18) 0.0126(18)
O31 0.034(2) 0.039(2) 0.026(2) 0.0011(19) -0.0047(19) -0.002(2)
O32 0.028(2) 0.0247(19) 0.027(2) 0.0011(16) 0.0114(17) 0.0062(16)
O33 0.025(2) 0.033(2) 0.028(2) 0.0003(18) -0.0090(18) 0.0007(18)
O34 0.026(2) 0.0228(18) 0.029(2) 0.0034(16) 0.0077(16) 0.0139(16)
O41 0.024(2) 0.034(2) 0.029(2) 0.0119(17) -0.0043(16) 0.0110(17)
O42 0.033(2) 0.032(2) 0.0131(19) 0.0029(16) 0.0042(16) 0.0063(17)
O43 0.028(2) 0.031(2) 0.025(2) 0.0073(17) -0.0034(16) 0.0134(17)
O44 0.0256(19) 0.042(2) 0.0170(19) 0.0040(16) -0.0022(15) 0.0087(18)

loop_
_atom_type_symbol
_atom_type_description
_atom_type_scat_dispersion_real
_atom_type_scat_dispersion_imag
_atom_type_scat_source
C C 0.0033 0.0016 'International Tables Vol C Tables 4.2.6.8 and 6.1.1.4'
H H 0.0000 0.0000 'International Tables Vol C Tables 4.2.6.8 and 6.1.1.4'
B B 0.0013 0.0007 'International Tables Vol C Tables 4.2.6.8 and 6.1.1.4'
N N 0.0061 0.0033 'International Tables Vol C Tables 4.2.6.8 and 6.1.1.4'
O O 0.0106 0.0060 'International Tables Vol C Tables 4.2.6.8 and 6.1.1.4'
Cl Cl 0.1484 0.1585 'International Tables Vol C Tables 4.2.6.8 and 6.1.1.4'
Fe Fe 0.3463 0.8444 'International Tables Vol C Tables 4.2.6.8 and 6.1.1.4'
Ni Ni 0.3393 1.1124 'International Tables Vol C Tables 4.2.6.8 and 6.1.1.4'

loop_
_geom_angle_atom_site_label_1
_geom_angle_atom_site_label_2
_geom_angle_atom_site_label_3
_geom_angle
_geom_angle_site_symmetry_1
_geom_angle_site_symmetry_3
_geom_angle_publ_flag
N2 B1 N4 124.8(6) . . ?
N2 B1 N6 116.4(5) . . ?
N4 B1 N6 99.1(5) . . ?
N2 B1 H11B 104.9 . . ?
N4 B1 H11B 104.9 . . ?
N6 B1 H11B 104.9 . . ?
N10 B2 N12 101.6(5) . . ?
N10 B2 N8 116.3(5) . . ?
N12 B2 N8 104.1(4) . . ?
N10 B2 H22E 111.4 . . ?
N12 B2 H22E 111.4 . . ?
N8 B2 H22E 111.4 . . ?
C2 C1 N1 116.3(5) . . ?
C2 C1 H1 121.9 . . ?
N1 C1 H1 121.9 . . ?
C1 C2 C3 100.6(6) . . ?
C1 C2 H2 129.7 . . ?
C3 C2 H2 129.7 . . ?
N2 C3 C2 109.9(5) . . ?
N2 C3 H3 125.0 . . ?
C2 C3 H3 125.0 . . ?
N3 C4 C5 112.8(6) . . ?
N3 C4 H4 123.6 . . ?
C5 C4 H4 123.6 . . ?
C6 C5 C4 100.3(6) . . ?
C6 C5 H5 129.8 . . ?
C4 C5 H5 129.8 . . ?
N4 C6 C5 111.6(6) . . ?
N4 C6 H6 124.2 . . ?
C5 C6 H6 124.2 . . ?
N5 C7 C8 100.3(6) . . ?
N5 C7 H7 129.8 . . ?
C8 C7 H7 129.8 . . ?
C7 C8 C9 117.1(7) . . ?
C7 C8 H8 121.5 . . ?
C9 C8 H8 121.5 . . ?
N6 C9 C8 102.7(6) . . ?
N6 C9 H9 128.7 . . ?
C8 C9 H9 128.7 . . ?
C11 C10 N7 110.7(5) . . ?
C11 C10 H10 124.7 . . ?
N7 C10 H10 124.7 . . ?
C10 C11 C12 106.6(6) . . ?
C10 C11 H11 126.7 . . ?
C12 C11 H11 126.7 . . ?
N8 C12 C11 106.1(5) . . ?
N8 C12 H12 126.9 . . ?
C11 C12 H12 126.9 . . ?
C14 C13 N9 96.1(5) . . ?
C14 C13 H13 131.9 . . ?
N9 C13 H13 131.9 . . ?
C15 C14 C13 129.8(6) . . ?
C15 C14 H14 115.1 . . ?
C13 C14 H14 115.1 . . ?
C14 C15 N10 92.5(4) . . ?
C14 C15 H15 133.8 . . ?
N10 C15 H15 133.8 . . ?
C17 C16 N11 87.1(5) . . ?
C17 C16 H16 136.5 . . ?
N11 C16 H16 136.5 . . ?
C16 C17 C18 123.3(6) . . ?
C16 C17 H17 118.3 . . ?
C18 C17 H17 118.3 . . ?
N12 C18 C17 94.3(5) . . ?
N12 C18 H18 132.8 . . ?
C17 C18 H18 132.8 . . ?
N13 C19 Fe1 171.5(5) . . ?
N14 C20 Fe1 156.3(5) . . ?
N15 C21 Fe1 169.6(5) . . ?
N16 C22 Fe2 165.8(4) . . ?
N17 C23 Fe2 167.7(5) . . ?
N18 C24 Fe2 177.3(4) . . ?
N19 C25 C30 102.9(6) . . ?
N19 C25 C26 102.4(6) . . ?
C30 C25 C26 113.4(6) . . ?
N19 C25 H25 112.4 . . ?
C30 C25 H25 112.4 . . ?
C26 C25 H25 112.4 . . ?
C27 C26 C25 109.7(6) . . ?
C27 C26 H26A 109.7 . . ?
C25 C26 H26A 109.7 . . ?
C27 C26 H26B 109.7 . . ?
C25 C26 H26B 109.7 . . ?
H26A C26 H26B 108.2 . . ?
C26 C27 C28 100.1(5) . . ?
C26 C27 H27A 111.8 . . ?
C28 C27 H27A 111.8 . . ?
C26 C27 H27B 111.8 . . ?
C28 C27 H27B 111.8 . . ?
H27A C27 H27B 109.5 . . ?
C29 C28 C27 121.0(6) . . ?
C29 C28 H28A 107.1 . . ?
C27 C28 H28A 107.1 . . ?
C29 C28 H28B 107.1 . . ?
C27 C28 H28B 107.1 . . ?
H28A C28 H28B 106.8 . . ?
C28 C29 C30 105.6(6) . . ?
C28 C29 H29A 110.6 . . ?
C30 C29 H29A 110.6 . . ?
C28 C29 H29B 110.6 . . ?
C30 C29 H29B 110.6 . . ?
H29A C29 H29B 108.7 . . ?
N20 C30 C25 111.1(5) . . ?
N20 C30 C29 114.2(6) . . ?
C25 C30 C29 109.8(6) . . ?
N20 C30 H30 107.1 . . ?
C25 C30 H30 107.1 . . ?
C29 C30 H30 107.1 . . ?
N21 C31 C36 104.5(5) . . ?
N21 C31 C32 104.8(6) . . ?
C36 C31 C32 104.8(6) . . ?
N21 C31 H31 113.9 . . ?
C36 C31 H31 113.9 . . ?
C32 C31 H31 113.9 . . ?
C33 C32 C31 106.1(6) . . ?
C33 C32 H32A 110.5 . . ?
C31 C32 H32A 110.5 . . ?
C33 C32 H32B 110.5 . . ?
C31 C32 H32B 110.5 . . ?
H32A C32 H32B 108.7 . . ?
C34 C33 C32 115.2(5) . . ?
C34 C33 H33A 108.5 . . ?
C32 C33 H33A 108.5 . . ?
C34 C33 H33B 108.5 . . ?
C32 C33 H33B 108.5 . . ?
H33A C33 H33B 107.5 . . ?
C35 C34 C33 110.4(5) . . ?
C35 C34 H34A 109.6 . . ?
C33 C34 H34A 109.6 . . ?
C35 C34 H34B 109.6 . . ?
C33 C34 H34B 109.6 . . ?
H34A C34 H34B 108.1 . . ?
C34 C35 C36 104.2(6) . . ?
C34 C35 H35A 110.9 . . ?
C36 C35 H35A 110.9 . . ?
C34 C35 H35B 110.9 . . ?
C36 C35 H35B 110.9 . . ?
H35A C35 H35B 108.9 . . ?
N22 C36 C35 109.6(7) . . ?
N22 C36 C31 105.2(5) . . ?
C35 C36 C31 107.6(5) . . ?
N22 C36 H36 111.4 . . ?
C35 C36 H36 111.4 . . ?
C31 C36 H36 111.4 . . ?
N23 C37 C38 111.7(5) . . ?
N23 C37 C42 107.9(4) . . ?
C38 C37 C42 114.1(5) . . ?
N23 C37 H37 107.6 . . ?
C38 C37 H37 107.6 . . ?
C42 C37 H37 107.6 . . ?
C37 C38 C39 107.1(5) . . ?
C37 C38 H38A 110.3 . . ?
C39 C38 H38A 110.3 . . ?
C37 C38 H38B 110.3 . . ?
C39 C38 H38B 110.3 . . ?
H38A C38 H38B 108.5 . . ?
C38 C39 C40 110.5(5) . . ?
C38 C39 H39A 109.5 . . ?
C40 C39 H39A 109.5 . . ?
C38 C39 H39B 109.5 . . ?
C40 C39 H39B 109.5 . . ?
H39A C39 H39B 108.1 . . ?
C41 C40 C39 109.2(5) . . ?
C41 C40 H40A 109.8 . . ?
C39 C40 H40A 109.8 . . ?
C41 C40 H40B 109.8 . . ?
C39 C40 H40B 109.8 . . ?
H40A C40 H40B 108.3 . . ?
C42 C41 C40 110.0(5) . . ?
C42 C41 H41A 109.7 . . ?
C40 C41 H41A 109.7 . . ?
C42 C41 H41B 109.7 . . ?
C40 C41 H41B 109.7 . . ?
H41A C41 H41B 108.2 . . ?
N24 C42 C41 116.4(4) . . ?
N24 C42 C37 106.0(4) . . ?
C41 C42 C37 107.0(5) . . ?
N24 C42 H42 109.1 . . ?
C41 C42 H42 109.1 . . ?
C37 C42 H42 109.1 . . ?
N25 C43 C44 123.3(5) . . ?
N25 C43 C48 103.9(4) . . ?
C44 C43 C48 115.8(4) . . ?
N25 C43 H43 103.9 . . ?
C44 C43 H43 103.9 . . ?
C48 C43 H43 103.9 . . ?
C45 C44 C43 111.5(5) . . ?
C45 C44 H44A 109.3 . . ?
C43 C44 H44A 109.3 . . ?
C45 C44 H44B 109.3 . . ?
C43 C44 H44B 109.3 . . ?
H44A C44 H44B 108.0 . . ?
C44 C45 C46 111.6(5) . . ?
C44 C45 H45A 109.3 . . ?
C46 C45 H45A 109.3 . . ?
C44 C45 H45B 109.3 . . ?
C46 C45 H45B 109.3 . . ?
H45A C45 H45B 108.0 . . ?
C47 C46 C45 107.5(5) . . ?
C47 C46 H46A 110.2 . . ?
C45 C46 H46A 110.2 . . ?
C47 C46 H46B 110.2 . . ?
C45 C46 H46B 110.2 . . ?
H46A C46 H46B 108.5 . . ?
C46 C47 C48 109.7(5) . . ?
C46 C47 H47A 109.7 . . ?
C48 C47 H47A 109.7 . . ?
C46 C47 H47B 109.7 . . ?
C48 C47 H47B 109.7 . . ?
H47A C47 H47B 108.2 . . ?
N26 C48 C43 113.3(4) . . ?
N26 C48 C47 110.6(4) . . ?
C43 C48 C47 113.0(4) . . ?
N26 C48 H48 106.5 . . ?
C43 C48 H48 106.5 . . ?
C47 C48 H48 106.5 . . ?
N27 C49 C50 109.7(4) . . ?
N27 C49 C54 108.2(5) . . ?
C50 C49 C54 102.7(5) . . ?
N27 C49 H49 111.9 . . ?
C50 C49 H49 111.9 . . ?
C54 C49 H49 111.9 . . ?
C51 C50 C49 105.9(4) . . ?
C51 C50 H50A 110.5 . . ?
C49 C50 H50A 110.5 . . ?
C51 C50 H50B 110.5 . . ?
C49 C50 H50B 110.5 . . ?
H50A C50 H50B 108.7 . . ?
C52 C51 C50 112.8(5) . . ?
C52 C51 H51A 109.0 . . ?
C50 C51 H51A 109.0 . . ?
C52 C51 H51B 109.0 . . ?
C50 C51 H51B 109.0 . . ?
H51A C51 H51B 107.8 . . ?
C53 C52 C51 116.7(5) . . ?
C53 C52 H52A 108.1 . . ?
C51 C52 H52A 108.1 . . ?
C53 C52 H52B 108.1 . . ?
C51 C52 H52B 108.1 . . ?
H52A C52 H52B 107.3 . . ?
C52 C53 C54 106.0(5) . . ?
C52 C53 H53A 110.5 . . ?
C54 C53 H53A 110.5 . . ?
C52 C53 H53B 110.5 . . ?
C54 C53 H53B 110.5 . . ?
H53A C53 H53B 108.7 . . ?
N28 C54 C53 107.4(4) . . ?
N28 C54 C49 112.5(4) . . ?
C53 C54 C49 116.2(6) . . ?
N28 C54 H54 106.8 . . ?
C53 C54 H54 106.8 . . ?
C49 C54 H54 106.8 . . ?
N29 C55 C60 118.4(5) . . ?
N29 C55 C56 106.4(5) . . ?
C60 C55 C56 106.3(6) . . ?
N29 C55 H55 108.5 . . ?
C60 C55 H55 108.5 . . ?
C56 C55 H55 108.5 . . ?
C57 C56 C55 105.1(5) . . ?
C57 C56 H56A 110.7 . . ?
C55 C56 H56A 110.7 . . ?
C57 C56 H56B 110.7 . . ?
C55 C56 H56B 110.7 . . ?
H56A C56 H56B 108.8 . . ?
C58 C57 C56 105.9(5) . . ?
C58 C57 H57A 110.5 . . ?
C56 C57 H57A 110.5 . . ?
C58 C57 H57B 110.5 . . ?
C56 C57 H57B 110.5 . . ?
H57A C57 H57B 108.7 . . ?
C59 C58 C57 107.1(6) . . ?
C59 C58 H58A 110.3 . . ?
C57 C58 H58A 110.3 . . ?
C59 C58 H58B 110.3 . . ?
C57 C58 H58B 110.3 . . ?
H58A C58 H58B 108.5 . . ?
C58 C59 C60 105.3(5) . . ?
C58 C59 H59A 110.7 . . ?
C60 C59 H59A 110.7 . . ?
C58 C59 H59B 110.7 . . ?
C60 C59 H59B 110.7 . . ?
H59A C59 H59B 108.8 . . ?
N30 C60 C55 103.0(5) . . ?
N30 C60 C59 111.9(5) . . ?
C55 C60 C59 116.7(6) . . ?
N30 C60 H60 108.3 . . ?
C55 C60 H60 108.3 . . ?
C59 C60 H60 108.3 . . ?
O14 Cl1 O12 114.3(3) . . ?
O14 Cl1 O11 118.9(3) . . ?
O12 Cl1 O11 108.7(3) . . ?
O14 Cl1 O13 103.4(2) . . ?
O12 Cl1 O13 107.6(3) . . ?
O11 Cl1 O13 102.5(3) . . ?
O24 Cl2 O22 111.4(3) . . ?
O24 Cl2 O21 106.7(3) . . ?
O22 Cl2 O21 103.2(2) . . ?
O24 Cl2 O23 113.0(3) . . ?
O22 Cl2 O23 116.0(3) . . ?
O21 Cl2 O23 105.5(2) . . ?
O33 Cl3 O32 109.1(3) . . ?
O33 Cl3 O34 103.6(3) . . ?
O32 Cl3 O34 110.9(2) . . ?
O33 Cl3 O31 101.4(3) . . ?
O32 Cl3 O31 121.9(3) . . ?
O34 Cl3 O31 108.1(3) . . ?
O41 Cl4 O43 108.1(3) . . ?
O41 Cl4 O42 100.9(3) . . ?
O43 Cl4 O42 111.8(3) . . ?
O41 Cl4 O44 109.1(3) . . ?
O43 Cl4 O44 115.3(3) . . ?
O42 Cl4 O44 110.6(2) . . ?
N1 Fe1 N5 88.0(3) . . ?
N1 Fe1 C19 86.1(2) . . ?
N5 Fe1 C19 174.15(19) . . ?
N1 Fe1 N3 83.8(2) . . ?
N5 Fe1 N3 85.5(3) . . ?
C19 Fe1 N3 93.8(2) . . ?
N1 Fe1 C21 170.65(17) . . ?
N5 Fe1 C21 92.2(2) . . ?
C19 Fe1 C21 93.6(3) . . ?
N3 Fe1 C21 86.87(17) . . ?
N1 Fe1 C20 90.23(19) . . ?
N5 Fe1 C20 87.43(19) . . ?
C19 Fe1 C20 92.6(3) . . ?
N3 Fe1 C20 170.94(18) . . ?
C21 Fe1 C20 99.1(3) . . ?
C24 Fe2 C22 86.8(3) . . ?
C24 Fe2 N9 177.1(2) . . ?
C22 Fe2 N9 95.91(17) . . ?
C24 Fe2 C23 88.8(3) . . ?
C22 Fe2 C23 93.9(3) . . ?
N9 Fe2 C23 89.96(18) . . ?
C24 Fe2 N11 88.31(19) . . ?
C22 Fe2 N11 170.6(2) . . ?
N9 Fe2 N11 89.2(2) . . ?
C23 Fe2 N11 94.0(2) . . ?
C24 Fe2 N7 92.1(2) . . ?
C22 Fe2 N7 85.2(2) . . ?
N9 Fe2 N7 89.2(2) . . ?
C23 Fe2 N7 178.68(18) . . ?
N11 Fe2 N7 87.0(3) . . ?
N2 N1 C1 98.3(4) . . ?
N2 N1 Fe1 125.7(5) . . ?
C1 N1 Fe1 130.4(3) . . ?
B1 N2 C3 140.0(4) . . ?
B1 N2 N1 108.7(5) . . ?
C3 N2 N1 110.4(4) . . ?
C4 N3 N4 101.3(4) . . ?
C4 N3 Fe1 131.8(4) . . ?
N4 N3 Fe1 123.1(4) . . ?
C6 N4 N3 110.5(5) . . ?
C6 N4 B1 124.3(5) . . ?
N3 N4 B1 107.9(4) . . ?
C7 N5 N6 111.2(5) . . ?
C7 N5 Fe1 125.8(3) . . ?
N6 N5 Fe1 122.9(5) . . ?
C9 N6 N5 108.0(5) . . ?
C9 N6 B1 139.6(4) . . ?
N5 N6 B1 107.8(5) . . ?
N8 N7 C10 99.4(5) . . ?
N8 N7 Fe2 122.3(5) . . ?
C10 N7 Fe2 137.2(4) . . ?
C12 N8 N7 117.0(5) . . ?
C12 N8 B2 132.0(4) . . ?
N7 N8 B2 110.8(5) . . ?
N10 N9 C13 104.5(4) . . ?
N10 N9 Fe2 124.3(4) . . ?
C13 N9 Fe2 131.1(3) . . ?
C15 N10 N9 116.9(4) . . ?
C15 N10 B2 125.7(4) . . ?
N9 N10 B2 117.1(4) . . ?
N12 N11 C16 116.6(4) . . ?
N12 N11 Fe2 115.9(4) . . ?
C16 N11 Fe2 127.2(3) . . ?
C18 N12 N11 109.6(4) . . ?
C18 N12 B2 128.6(4) . . ?
N11 N12 B2 121.4(4) . . ?
C19 N13 Ni3 165.1(5) . . ?
C20 N14 Ni1 176.4(5) . . ?
C21 N15 Ni2 142.2(4) . . ?
C22 N16 Ni2 167.2(4) . . ?
C23 N17 Ni1 157.3(4) . 1_565 ?
C24 N18 Ni3 161.9(4) . 1_565 ?
C25 N19 Ni1 101.9(4) . . ?
C25 N19 H19A 111.4 . . ?
Ni1 N19 H19A 111.4 . . ?
C25 N19 H19B 111.4 . . ?
Ni1 N19 H19B 111.4 . . ?
H19A N19 H19B 109.2 . . ?
C30 N20 Ni1 109.6(3) . . ?
C30 N20 H20A 109.8 . . ?
Ni1 N20 H20A 109.8 . . ?
C30 N20 H20B 109.8 . . ?
Ni1 N20 H20B 109.8 . . ?
H20A N20 H20B 108.2 . . ?
C31 N21 Ni1 109.7(3) . . ?
C31 N21 H21A 109.7 . . ?
Ni1 N21 H21A 109.7 . . ?
C31 N21 H21B 109.7 . . ?
Ni1 N21 H21B 109.7 . . ?
H21A N21 H21B 108.2 . . ?
C36 N22 Ni1 108.1(3) . . ?
C36 N22 H22A 110.1 . . ?
Ni1 N22 H22A 110.1 . . ?
C36 N22 H22B 110.1 . . ?
Ni1 N22 H22B 110.1 . . ?
H22A N22 H22B 108.4 . . ?
C37 N23 Ni2 112.0(3) . . ?
C37 N23 H23A 109.2 . . ?
Ni2 N23 H23A 109.2 . . ?
C37 N23 H23B 109.2 . . ?
Ni2 N23 H23B 109.2 . . ?
H23A N23 H23B 107.9 . . ?
C42 N24 Ni2 109.9(3) . . ?
C42 N24 H24A 109.7 . . ?
Ni2 N24 H24A 109.7 . . ?
C42 N24 H24B 109.7 . . ?
Ni2 N24 H24B 109.7 . . ?
H24A N24 H24B 108.2 . . ?
C43 N25 Ni2 110.8(3) . . ?
C43 N25 H25A 109.5 . . ?
Ni2 N25 H25A 109.5 . . ?
C43 N25 H25B 109.5 . . ?
Ni2 N25 H25B 109.5 . . ?
H25A N25 H25B 108.1 . . ?
C48 N26 Ni2 105.2(3) . . ?
C48 N26 H26C 110.7 . . ?
Ni2 N26 H26C 110.7 . . ?
C48 N26 H26D 110.7 . . ?
Ni2 N26 H26D 110.7 . . ?
H26C N26 H26D 108.8 . . ?
C49 N27 Ni3 104.0(2) . . ?
C49 N27 H27C 111.0 . . ?
Ni3 N27 H27C 111.0 . . ?
C49 N27 H27D 111.0 . . ?
Ni3 N27 H27D 111.0 . . ?
H27C N27 H27D 109.0 . . ?
C54 N28 Ni3 105.7(2) . . ?
C54 N28 H28C 110.6 . . ?
Ni3 N28 H28C 110.6 . . ?
C54 N28 H28D 110.6 . . ?
Ni3 N28 H28D 110.6 . . ?
H28C N28 H28D 108.7 . . ?
C55 N29 Ni3 104.4(3) . . ?
C55 N29 H29C 110.9 . . ?
Ni3 N29 H29C 110.9 . . ?
C55 N29 H29D 110.9 . . ?
Ni3 N29 H29D 110.9 . . ?
H29C N29 H29D 108.9 . . ?
C60 N30 Ni3 107.0(3) . . ?
C60 N30 H30A 110.3 . . ?
Ni3 N30 H30A 110.3 . . ?
C60 N30 H30B 110.3 . . ?
Ni3 N30 H30B 110.3 . . ?
H30A N30 H30B 108.6 . . ?
N17 Ni1 N14 87.4(2) 1_545 . ?
N17 Ni1 N21 63.3(2) 1_545 . ?
N14 Ni1 N21 145.6(2) . . ?
N17 Ni1 N20 91.4(2) 1_545 . ?
N14 Ni1 N20 82.6(2) . . ?
N21 Ni1 N20 113.92(19) . . ?
N17 Ni1 N22 117.3(2) 1_545 . ?
N14 Ni1 N22 99.7(2) . . ?
N21 Ni1 N22 80.2(2) . . ?
N20 Ni1 N22 151.3(2) . . ?
N17 Ni1 N19 165.51(19) 1_545 . ?
N14 Ni1 N19 82.6(2) . . ?
N21 Ni1 N19 129.30(19) . . ?
N20 Ni1 N19 77.0(2) . . ?
N22 Ni1 N19 74.9(2) . . ?
N24 Ni2 N26 172.0(2) . . ?
N24 Ni2 N25 103.9(2) . . ?
N26 Ni2 N25 82.7(2) . . ?
N24 Ni2 N23 80.43(19) . . ?
N26 Ni2 N23 92.6(2) . . ?
N25 Ni2 N23 173.6(3) . . ?
N24 Ni2 N16 72.74(19) . . ?
N26 Ni2 N16 103.2(2) . . ?
N25 Ni2 N16 88.9(2) . . ?
N23 Ni2 N16 87.96(18) . . ?
N24 Ni2 N15 98.2(2) . . ?
N26 Ni2 N15 85.1(2) . . ?
N25 Ni2 N15 98.6(2) . . ?
N23 Ni2 N15 85.29(18) . . ?
N16 Ni2 N15 169.51(19) . . ?
N27 Ni3 N13 81.9(2) . . ?
N27 Ni3 N18 92.0(2) . 1_545 ?
N13 Ni3 N18 94.0(2) . 1_545 ?
N27 Ni3 N29 155.31(18) . . ?
N13 Ni3 N29 98.9(2) . . ?
N18 Ni3 N29 63.3(2) 1_545 . ?
N27 Ni3 N28 82.51(18) . . ?
N13 Ni3 N28 71.3(2) . . ?
N18 Ni3 N28 164.9(2) 1_545 . ?
N29 Ni3 N28 121.33(19) . . ?
N27 Ni3 N30 113.4(2) . . ?
N13 Ni3 N30 146.21(18) . . ?
N18 Ni3 N30 114.4(2) 1_545 . ?
N29 Ni3 N30 79.5(2) . . ?
N28 Ni3 N30 80.67(18) . . ?
H1C O1 H1D 109.4 . . ?
H2C O2 H2B 109.5 . . ?
H3B O3 H3C 109.4 . . ?
H4E O4 H4B 109.3 . . ?
H5C O5 H5D 109.4 . . ?

loop_
_geom_bond_atom_site_label_1
_geom_bond_atom_site_label_2
_geom_bond_distance
_geom_bond_site_symmetry_2
_geom_bond_publ_flag
B1 N2 1.343(8) . ?
B1 N4 1.488(7) . ?
B1 N6 1.540(9) . ?
B1 H11B 0.9800 . ?
B2 N10 1.562(7) . ?
B2 N12 1.589(8) . ?
B2 N8 1.728(8) . ?
B2 H22E 0.9800 . ?
C1 C2 1.351(9) . ?
C1 N1 1.490(7) . ?
C1 H1 0.9300 . ?
C2 C3 1.433(9) . ?
C2 H2 0.9300 . ?
C3 N2 1.419(7) . ?
C3 H3 0.9300 . ?
C4 N3 1.368(7) . ?
C4 C5 1.372(8) . ?
C4 H4 0.9300 . ?
C5 C6 1.367(10) . ?
C5 H5 0.9300 . ?
C6 N4 1.260(7) . ?
C6 H6 0.9300 . ?
C7 N5 1.339(8) . ?
C7 C8 1.340(10) . ?
C7 H7 0.9300 . ?
C8 C9 1.396(9) . ?
C8 H8 0.9300 . ?
C9 N6 1.305(8) . ?
C9 H9 0.9300 . ?
C10 C11 1.358(9) . ?
C10 N7 1.432(7) . ?
C10 H10 0.9300 . ?
C11 C12 1.440(8) . ?
C11 H11 0.9300 . ?
C12 N8 1.248(7) . ?
C12 H12 0.9300 . ?
C13 C14 1.357(8) . ?
C13 N9 1.470(7) . ?
C13 H13 0.9300 . ?
C14 C15 1.325(9) . ?
C14 H14 0.9300 . ?
C15 N10 1.404(6) . ?
C15 H15 0.9300 . ?
C16 C17 1.424(9) . ?
C16 N11 1.459(8) . ?
C16 H16 0.9300 . ?
C17 C18 1.456(8) . ?
C17 H17 0.9300 . ?
C18 N12 1.382(7) . ?
C18 H18 0.9300 . ?
C19 N13 1.114(7) . ?
C19 Fe1 1.919(8) . ?
C20 N14 1.079(6) . ?
C20 Fe1 2.085(6) . ?
C21 N15 1.132(7) . ?
C21 Fe1 2.064(7) . ?
C22 N16 1.143(7) . ?
C22 Fe2 1.860(7) . ?
C23 N17 1.193(8) . ?
C23 Fe2 1.953(8) . ?
C24 N18 1.229(5) . ?
C24 Fe2 1.826(5) . ?
C25 N19 1.452(8) . ?
C25 C30 1.501(11) . ?
C25 C26 1.552(10) . ?
C25 H25 0.9800 . ?
C26 C27 1.468(9) . ?
C26 H26A 0.9700 . ?
C26 H26B 0.9700 . ?
C27 C28 1.532(10) . ?
C27 H27A 0.9700 . ?
C27 H27B 0.9700 . ?
C28 C29 1.447(10) . ?
C28 H28A 0.9700 . ?
C28 H28B 0.9700 . ?
C29 C30 1.539(9) . ?
C29 H29A 0.9700 . ?
C29 H29B 0.9700 . ?
C30 N20 1.466(8) . ?
C30 H30 0.9800 . ?
C31 N21 1.467(8) . ?
C31 C36 1.579(9) . ?
C31 C32 1.629(10) . ?
C31 H31 0.9800 . ?
C32 C33 1.565(9) . ?
C32 H32A 0.9700 . ?
C32 H32B 0.9700 . ?
C33 C34 1.539(8) . ?
C33 H33A 0.9700 . ?
C33 H33B 0.9700 . ?
C34 C35 1.482(9) . ?
C34 H34A 0.9700 . ?
C34 H34B 0.9700 . ?
C35 C36 1.531(11) . ?
C35 H35A 0.9700 . ?
C35 H35B 0.9700 . ?
C36 N22 1.433(8) . ?
C36 H36 0.9800 . ?
C37 N23 1.469(6) . ?
C37 C38 1.493(7) . ?
C37 C42 1.577(9) . ?
C37 H37 0.9800 . ?
C38 C39 1.545(8) . ?
C38 H38A 0.9700 . ?
C38 H38B 0.9700 . ?
C39 C40 1.551(9) . ?
C39 H39A 0.9700 . ?
C39 H39B 0.9700 . ?
C40 C41 1.492(7) . ?
C40 H40A 0.9700 . ?
C40 H40B 0.9700 . ?
C41 C42 1.491(8) . ?
C41 H41A 0.9700 . ?
C41 H41B 0.9700 . ?
C42 N24 1.479(5) . ?
C42 H42 0.9800 . ?
C43 N25 1.457(6) . ?
C43 C44 1.527(7) . ?
C43 C48 1.548(8) . ?
C43 H43 0.9800 . ?
C44 C45 1.499(9) . ?
C44 H44A 0.9700 . ?
C44 H44B 0.9700 . ?
C45 C46 1.520(8) . ?
C45 H45A 0.9700 . ?
C45 H45B 0.9700 . ?
C46 C47 1.518(8) . ?
C46 H46A 0.9700 . ?
C46 H46B 0.9700 . ?
C47 C48 1.566(9) . ?
C47 H47A 0.9700 . ?
C47 H47B 0.9700 . ?
C48 N26 1.482(6) . ?
C48 H48 0.9800 . ?
C49 N27 1.484(6) . ?
C49 C50 1.547(8) . ?
C49 C54 1.553(9) . ?
C49 H49 0.9800 . ?
C50 C51 1.544(7) . ?
C50 H50A 0.9700 . ?
C50 H50B 0.9700 . ?
C51 C52 1.483(8) . ?
C51 H51A 0.9700 . ?
C51 H51B 0.9700 . ?
C52 C53 1.473(8) . ?
C52 H52A 0.9700 . ?
C52 H52B 0.9700 . ?
C53 C54 1.519(8) . ?
C53 H53A 0.9700 . ?
C53 H53B 0.9700 . ?
C54 N28 1.465(6) . ?
C54 H54 0.9800 . ?
C55 N29 1.468(7) . ?
C55 C60 1.480(11) . ?
C55 C56 1.590(9) . ?
C55 H55 0.9800 . ?
C56 C57 1.550(9) . ?
C56 H56A 0.9700 . ?
C56 H56B 0.9700 . ?
C57 C58 1.467(9) . ?
C57 H57A 0.9700 . ?
C57 H57B 0.9700 . ?
C58 C59 1.462(8) . ?
C58 H58A 0.9700 . ?
C58 H58B 0.9700 . ?
C59 C60 1.485(9) . ?
C59 H59A 0.9700 . ?
C59 H59B 0.9700 . ?
C60 N30 1.463(7) . ?
C60 H60 0.9800 . ?
Cl1 O14 1.336(4) . ?
Cl1 O12 1.390(6) . ?
Cl1 O11 1.445(4) . ?
Cl1 O13 1.454(4) . ?
Cl2 O24 1.309(4) . ?
Cl2 O22 1.390(4) . ?
Cl2 O21 1.403(4) . ?
Cl2 O23 1.455(4) . ?
Cl3 O33 1.304(5) . ?
Cl3 O32 1.336(4) . ?
Cl3 O34 1.361(4) . ?
Cl3 O31 1.439(5) . ?
Cl4 O41 1.338(5) . ?
Cl4 O43 1.338(4) . ?
Cl4 O42 1.364(4) . ?
Cl4 O44 1.431(4) . ?
Fe1 N1 1.845(6) . ?
Fe1 N5 1.886(7) . ?
Fe1 N3 1.990(5) . ?
Fe2 N9 1.880(5) . ?
Fe2 N11 2.093(5) . ?
Fe2 N7 2.141(7) . ?
N1 N2 1.427(7) . ?
N3 N4 1.381(8) . ?
N5 N6 1.442(7) . ?
N7 N8 1.421(8) . ?
N9 N10 1.419(7) . ?
N11 N12 1.413(7) . ?
N13 Ni3 2.108(7) . ?
N14 Ni1 2.041(5) . ?
N15 Ni2 2.166(6) . ?
N16 Ni2 2.136(5) . ?
N17 Ni1 2.007(6) 1_565 ?
N18 Ni3 2.110(5) 1_565 ?
N19 Ni1 2.410(5) . ?
N19 H19A 0.9000 . ?
N19 H19B 0.9000 . ?
N20 Ni1 2.130(5) . ?
N20 H20A 0.9000 . ?
N20 H20B 0.9000 . ?
N21 Ni1 2.078(5) . ?
N21 H21A 0.9000 . ?
N21 H21B 0.9000 . ?
N22 Ni1 2.164(5) . ?
N22 H22A 0.9000 . ?
N22 H22B 0.9000 . ?
N23 Ni2 2.134(5) . ?
N23 H23A 0.9000 . ?
N23 H23B 0.9000 . ?
N24 Ni2 2.085(5) . ?
N24 H24A 0.9000 . ?
N24 H24B 0.9000 . ?
N25 Ni2 2.120(5) . ?
N25 H25A 0.9000 . ?
N25 H25B 0.9000 . ?
N26 Ni2 2.117(5) . ?
N26 H26C 0.9000 . ?
N26 H26D 0.9000 . ?
N27 Ni3 2.095(5) . ?
N27 H27C 0.9000 . ?
N27 H27D 0.9000 . ?
N28 Ni3 2.239(4) . ?
N28 H28C 0.9000 . ?
N28 H28D 0.9000 . ?
N29 Ni3 2.139(5) . ?
N29 H29C 0.9000 . ?
N29 H29D 0.9000 . ?
N30 Ni3 2.350(5) . ?
N30 H30A 0.9000 . ?
N30 H30B 0.9000 . ?
Ni1 N17 2.007(6) 1_545 ?
Ni3 N18 2.110(5) 1_545 ?
O1 H1C 0.8511 . ?
O1 H1D 0.8510 . ?
O2 H2C 0.8513 . ?
O2 H2B 0.8510 . ?
O3 H3B 0.8495 . ?
O3 H3C 0.8512 . ?
O4 H4E 0.8505 . ?
O4 H4B 0.8506 . ?
O5 H5C 0.8511 . ?
O5 H5D 0.8517 . ?

loop_
_geom_torsion_atom_site_label_1
_geom_torsion_atom_site_label_2
_geom_torsion_atom_site_label_3
_geom_torsion_atom_site_label_4
_geom_torsion
_geom_torsion_site_symmetry_1
_geom_torsion_site_symmetry_2
_geom_torsion_site_symmetry_3
_geom_torsion_site_symmetry_4
_geom_torsion_publ_flag
N1 C1 C2 C3 -22.4(8) . . . . ?
C1 C2 C3 N2 18.4(7) . . . . ?
N3 C4 C5 C6 -13.7(7) . . . . ?
C4 C5 C6 N4 18.8(8) . . . . ?
N5 C7 C8 C9 -8.0(8) . . . . ?
C7 C8 C9 N6 4.8(8) . . . . ?
N7 C10 C11 C12 -3.2(7) . . . . ?
C10 C11 C12 N8 1.1(7) . . . . ?
N9 C13 C14 C15 5.2(9) . . . . ?
C13 C14 C15 N10 -4.6(9) . . . . ?
N11 C16 C17 C18 -32.0(8) . . . . ?
C16 C17 C18 N12 30.3(9) . . . . ?
N19 C25 C26 C27 173.1(5) . . . . ?
C30 C25 C26 C27 62.9(8) . . . . ?
C25 C26 C27 C28 -59.5(6) . . . . ?
C26 C27 C28 C29 67.1(7) . . . . ?
C27 C28 C29 C30 -61.1(7) . . . . ?
N19 C25 C30 N20 69.1(7) . . . . ?
C26 C25 C30 N20 178.9(5) . . . . ?
N19 C25 C30 C29 -163.5(5) . . . . ?
C26 C25 C30 C29 -53.7(8) . . . . ?
C28 C29 C30 N20 174.4(5) . . . . ?
C28 C29 C30 C25 48.7(7) . . . . ?
N21 C31 C32 C33 166.2(4) . . . . ?
C36 C31 C32 C33 56.5(7) . . . . ?
C31 C32 C33 C34 -51.4(7) . . . . ?
C32 C33 C34 C35 56.7(8) . . . . ?
C33 C34 C35 C36 -63.9(6) . . . . ?
C34 C35 C36 N22 -171.6(4) . . . . ?
C34 C35 C36 C31 74.4(7) . . . . ?
N21 C31 C36 N22 61.9(7) . . . . ?
C32 C31 C36 N22 171.9(5) . . . . ?
N21 C31 C36 C35 178.8(5) . . . . ?
C32 C31 C36 C35 -71.3(8) . . . . ?
N23 C37 C38 C39 179.0(5) . . . . ?
C42 C37 C38 C39 56.3(7) . . . . ?
C37 C38 C39 C40 -56.1(7) . . . . ?
C38 C39 C40 C41 61.0(6) . . . . ?
C39 C40 C41 C42 -63.8(7) . . . . ?
C40 C41 C42 N24 178.8(5) . . . . ?
C40 C41 C42 C37 60.5(7) . . . . ?
N23 C37 C42 N24 51.2(5) . . . . ?
C38 C37 C42 N24 175.9(5) . . . . ?
N23 C37 C42 C41 176.1(4) . . . . ?
C38 C37 C42 C41 -59.2(7) . . . . ?
N25 C43 C44 C45 171.8(5) . . . . ?
C48 C43 C44 C45 42.3(8) . . . . ?
C43 C44 C45 C46 -56.3(7) . . . . ?
C44 C45 C46 C47 67.6(6) . . . . ?
C45 C46 C47 C48 -62.5(7) . . . . ?
N25 C43 C48 N26 55.3(5) . . . . ?
C44 C43 C48 N26 -166.3(5) . . . . ?
N25 C43 C48 C47 -177.9(4) . . . . ?
C44 C43 C48 C47 -39.5(8) . . . . ?
C46 C47 C48 N26 177.8(4) . . . . ?
C46 C47 C48 C43 49.6(7) . . . . ?
N27 C49 C50 C51 177.8(5) . . . . ?
C54 C49 C50 C51 62.9(6) . . . . ?
C49 C50 C51 C52 -60.7(7) . . . . ?
C50 C51 C52 C53 53.8(8) . . . . ?
C51 C52 C53 C54 -47.2(8) . . . . ?
C52 C53 C54 N28 -176.9(5) . . . . ?
C52 C53 C54 C49 56.2(8) . . . . ?
N27 C49 C54 N28 53.2(6) . . . . ?
C50 C49 C54 N28 169.2(5) . . . . ?
N27 C49 C54 C53 177.5(5) . . . . ?
C50 C49 C54 C53 -66.5(7) . . . . ?
N29 C55 C56 C57 -177.3(5) . . . . ?
C60 C55 C56 C57 55.7(6) . . . . ?
C55 C56 C57 C58 -67.6(6) . . . . ?
C56 C57 C58 C59 75.1(6) . . . . ?
C57 C58 C59 C60 -66.8(6) . . . . ?
N29 C55 C60 N30 62.3(6) . . . . ?
C56 C55 C60 N30 -178.3(4) . . . . ?
N29 C55 C60 C59 -174.7(5) . . . . ?
C56 C55 C60 C59 -55.2(7) . . . . ?
C58 C59 C60 N30 178.2(5) . . . . ?
C58 C59 C60 C55 59.9(7) . . . . ?
N15 C21 Fe1 N5 84(3) . . . . ?
N15 C21 Fe1 C19 -97(3) . . . . ?
N15 C21 Fe1 N3 169(3) . . . . ?
N15 C21 Fe1 C20 -4(3) . . . . ?
N14 C20 Fe1 N1 123.1(14) . . . . ?
N14 C20 Fe1 N5 -148.9(14) . . . . ?
N14 C20 Fe1 C19 37.0(14) . . . . ?
N14 C20 Fe1 C21 -57.0(14) . . . . ?
N16 C22 Fe2 C24 -179(3) . . . . ?
N16 C22 Fe2 N9 0(3) . . . . ?
N16 C22 Fe2 N7 88(3) . . . . ?
N17 C23 Fe2 C24 -45(3) . . . . ?
N17 C23 Fe2 C22 -132(3) . . . . ?
N17 C23 Fe2 N9 132(3) . . . . ?
C2 C1 N1 N2 17.2(7) . . . . ?
C2 C1 N1 Fe1 171.1(4) . . . . ?
N5 Fe1 N1 N2 35.9(5) . . . . ?
C19 Fe1 N1 N2 -144.1(5) . . . . ?
C20 Fe1 N1 N2 123.3(5) . . . . ?
N5 Fe1 N1 C1 -111.7(5) . . . . ?
C19 Fe1 N1 C1 68.3(5) . . . . ?
C20 Fe1 N1 C1 -24.3(5) . . . . ?
N4 B1 N2 C3 -138.0(6) . . . . ?
N6 B1 N2 C3 97.9(8) . . . . ?
N4 B1 N2 N1 54.8(7) . . . . ?
N6 B1 N2 N1 -69.3(5) . . . . ?
C2 C3 N2 B1 -176.2(6) . . . . ?
C2 C3 N2 N1 -9.1(6) . . . . ?
C1 N1 N2 B1 167.6(5) . . . . ?
Fe1 N1 N2 B1 12.0(7) . . . . ?
C1 N1 N2 C3 -3.7(6) . . . . ?
Fe1 N1 N2 C3 -159.3(4) . . . . ?
C5 C4 N3 N4 4.5(6) . . . . ?
C5 C4 N3 Fe1 162.1(4) . . . . ?
N1 Fe1 N3 C4 -103.8(6) . . . . ?
N5 Fe1 N3 C4 167.8(6) . . . . ?
C19 Fe1 N3 C4 -18.1(5) . . . . ?
N1 Fe1 N3 N4 49.8(6) . . . . ?
N5 Fe1 N3 N4 -38.6(6) . . . . ?
C19 Fe1 N3 N4 135.5(6) . . . . ?
C5 C6 N4 N3 -17.7(7) . . . . ?
C5 C6 N4 B1 -148.5(6) . . . . ?
C4 N3 N4 C6 7.8(6) . . . . ?
Fe1 N3 N4 C6 -152.4(4) . . . . ?
C4 N3 N4 B1 146.8(4) . . . . ?
Fe1 N3 N4 B1 -13.5(8) . . . . ?
N2 B1 N4 C6 79.1(8) . . . . ?
N6 B1 N4 C6 -149.6(5) . . . . ?
N2 B1 N4 N3 -52.7(7) . . . . ?
N6 B1 N4 N3 78.6(5) . . . . ?
C8 C7 N5 N6 7.8(6) . . . . ?
C8 C7 N5 Fe1 -171.1(4) . . . . ?
N3 Fe1 N5 N6 37.1(5) . . . . ?
C21 Fe1 N5 N6 123.8(5) . . . . ?
C20 Fe1 N5 N6 -137.1(5) . . . . ?
C8 C9 N6 N5 0.6(5) . . . . ?
C8 C9 N6 B1 151.9(5) . . . . ?
C7 N5 N6 C9 -5.7(6) . . . . ?
Fe1 N5 N6 C9 173.3(3) . . . . ?
C7 N5 N6 B1 -166.6(5) . . . . ?
Fe1 N5 N6 B1 12.4(6) . . . . ?
N2 B1 N6 C9 -94.4(7) . . . . ?
N4 B1 N6 C9 129.1(5) . . . . ?
N2 B1 N6 N5 56.9(6) . . . . ?
N4 B1 N6 N5 -79.6(4) . . . . ?
C11 C10 N7 N8 3.9(5) . . . . ?
C11 C10 N7 Fe2 172.1(4) . . . . ?
C24 Fe2 N7 N8 128.9(5) . . . . ?
C22 Fe2 N7 N8 -144.5(5) . . . . ?
N9 Fe2 N7 N8 -48.5(5) . . . . ?
N11 Fe2 N7 N8 40.7(5) . . . . ?
C24 Fe2 N7 C10 -37.3(6) . . . . ?
N9 Fe2 N7 C10 145.3(6) . . . . ?
N11 Fe2 N7 C10 -125.5(6) . . . . ?
C11 C12 N8 N7 1.6(5) . . . . ?
C11 C12 N8 B2 176.3(4) . . . . ?
Fe2 N7 N8 C12 -174.0(3) . . . . ?
C10 N7 N8 B2 -179.2(3) . . . . ?
Fe2 N7 N8 B2 10.2(6) . . . . ?
N10 B2 N8 C12 -130.9(5) . . . . ?
N12 B2 N8 C12 118.2(5) . . . . ?
N10 B2 N8 N7 44.0(5) . . . . ?
C14 C13 N9 N10 -2.8(5) . . . . ?
C14 C13 N9 Fe2 -179.1(4) . . . . ?
C22 Fe2 N9 N10 132.9(5) . . . . ?
C23 Fe2 N9 N10 -133.2(5) . . . . ?
N7 Fe2 N9 N10 47.8(5) . . . . ?
C22 Fe2 N9 C13 -51.4(5) . . . . ?
C23 Fe2 N9 C13 42.5(4) . . . . ?
N11 Fe2 N9 C13 136.5(5) . . . . ?
N7 Fe2 N9 C13 -136.5(5) . . . . ?
C14 C15 N10 N9 1.5(6) . . . . ?
C14 C15 N10 B2 -171.5(5) . . . . ?
C13 N9 N10 C15 0.9(6) . . . . ?
Fe2 N9 N10 C15 177.5(3) . . . . ?
C13 N9 N10 B2 174.6(4) . . . . ?
Fe2 N9 N10 B2 -8.8(7) . . . . ?
N12 B2 N10 C15 -123.2(5) . . . . ?
N8 B2 N10 C15 124.4(5) . . . . ?
N12 B2 N10 N9 63.7(5) . . . . ?
N8 B2 N10 N9 -48.6(5) . . . . ?
C17 C16 N11 N12 20.8(5) . . . . ?
C17 C16 N11 Fe2 -166.7(4) . . . . ?
C24 Fe2 N11 N12 -141.8(4) . . . . ?
N9 Fe2 N11 N12 39.6(5) . . . . ?
C23 Fe2 N11 N12 129.6(4) . . . . ?
N7 Fe2 N11 N12 -49.6(4) . . . . ?
C24 Fe2 N11 C16 45.7(5) . . . . ?
N9 Fe2 N11 C16 -132.9(4) . . . . ?
C23 Fe2 N11 C16 -43.0(4) . . . . ?
N7 Fe2 N11 C16 137.9(4) . . . . ?
C17 C18 N12 N11 -10.6(5) . . . . ?
C17 C18 N12 B2 162.5(4) . . . . ?
C16 N11 N12 C18 -7.3(6) . . . . ?
Fe2 N11 N12 C18 179.3(3) . . . . ?
C16 N11 N12 B2 179.1(5) . . . . ?
Fe2 N11 N12 B2 5.7(6) . . . . ?
N10 B2 N12 C18 126.7(5) . . . . ?
N8 B2 N12 C18 -112.1(5) . . . . ?
N10 B2 N12 N11 -61.0(5) . . . . ?
N8 B2 N12 N11 60.2(5) . . . . ?
Fe1 C21 N15 Ni2 -129(3) . . . . ?
Fe2 C22 N16 Ni2 -64(4) . . . . ?
Fe2 C23 N17 Ni1 -100(3) . . . 1_565 ?
C30 C25 N19 Ni1 -53.0(5) . . . . ?
C26 C25 N19 Ni1 -170.9(4) . . . . ?
C25 C30 N20 Ni1 -44.3(6) . . . . ?
C29 C30 N20 Ni1 -169.2(4) . . . . ?
C42 C37 N23 Ni2 -30.6(5) . . . . ?
C41 C42 N24 Ni2 -167.0(5) . . . . ?
C37 C42 N24 Ni2 -48.2(4) . . . . ?
C44 C43 N25 Ni2 -174.8(4) . . . . ?
C48 C43 N25 Ni2 -40.5(4) . . . . ?
C43 C48 N26 Ni2 -40.6(5) . . . . ?
C47 C48 N26 Ni2 -168.6(4) . . . . ?
C50 C49 N27 Ni3 -165.6(4) . . . . ?
C54 C49 N27 Ni3 -54.3(5) . . . . ?
C53 C54 N28 Ni3 -151.5(4) . . . . ?
C49 C54 N28 Ni3 -22.5(5) . . . . ?
C60 C55 N29 Ni3 -47.7(5) . . . . ?
C56 C55 N29 Ni3 -167.1(4) . . . . ?
C55 C60 N30 Ni3 -39.6(4) . . . . ?
C59 C60 N30 Ni3 -165.8(4) . . . . ?
C31 N21 Ni1 N17 146.1(3) . . . 1_545 ?
C31 N21 Ni1 N14 111.5(4) . . . . ?
C31 N21 Ni1 N20 -135.1(3) . . . . ?
C31 N21 Ni1 N22 18.6(3) . . . . ?
C31 N21 Ni1 N19 -42.5(4) . . . . ?
C30 N20 Ni1 N17 -162.2(3) . . . 1_545 ?
C30 N20 Ni1 N14 -75.0(3) . . . . ?
C30 N20 Ni1 N21 136.6(3) . . . . ?
C30 N20 Ni1 N22 21.5(5) . . . . ?
C30 N20 Ni1 N19 9.1(3) . . . . ?
C36 N22 Ni1 N17 -36.3(3) . . . 1_545 ?
C36 N22 Ni1 N14 -128.4(3) . . . . ?
C36 N22 Ni1 N21 16.7(3) . . . . ?
C36 N22 Ni1 N20 139.5(3) . . . . ?
C36 N22 Ni1 N19 152.1(3) . . . . ?
C25 N19 Ni1 N17 62.9(8) . . . 1_545 ?
C25 N19 Ni1 N14 109.7(3) . . . . ?
C25 N19 Ni1 N21 -84.8(3) . . . . ?
C25 N19 Ni1 N20 25.6(3) . . . . ?
C25 N19 Ni1 N22 -148.2(3) . . . . ?
C42 N24 Ni2 N25 -159.3(3) . . . . ?
C42 N24 Ni2 N23 25.5(3) . . . . ?
C42 N24 Ni2 N16 116.3(3) . . . . ?
C42 N24 Ni2 N15 -58.3(3) . . . . ?
C48 N26 Ni2 N25 12.6(3) . . . . ?
C48 N26 Ni2 N23 -171.8(3) . . . . ?
C48 N26 Ni2 N16 99.7(3) . . . . ?
C48 N26 Ni2 N15 -86.7(3) . . . . ?
C43 N25 Ni2 N24 -158.4(3) . . . . ?
C43 N25 Ni2 N26 17.0(3) . . . . ?
C43 N25 Ni2 N16 -86.5(3) . . . . ?
C43 N25 Ni2 N15 100.9(4) . . . . ?
C37 N23 Ni2 N24 4.1(3) . . . . ?
C37 N23 Ni2 N26 -171.9(3) . . . . ?
C37 N23 Ni2 N16 -68.7(3) . . . . ?
C37 N23 Ni2 N15 103.2(3) . . . . ?
C22 N16 Ni2 N24 -17.9(15) . . . . ?
C22 N16 Ni2 N26 154.9(15) . . . . ?
C22 N16 Ni2 N25 -122.8(16) . . . . ?
C22 N16 Ni2 N23 62.7(16) . . . . ?
C22 N16 Ni2 N15 13(3) . . . . ?
C21 N15 Ni2 N24 -138.7(7) . . . . ?
C21 N15 Ni2 N26 48.7(7) . . . . ?
C21 N15 Ni2 N25 -33.2(7) . . . . ?
C21 N15 Ni2 N23 141.7(7) . . . . ?
C21 N15 Ni2 N16 -168.2(8) . . . . ?
C49 N27 Ni3 N13 104.9(3) . . . . ?
C49 N27 Ni3 N18 -161.3(3) . . . 1_545 ?
C49 N27 Ni3 N29 -161.3(5) . . . . ?
C49 N27 Ni3 N28 32.8(3) . . . . ?
C49 N27 Ni3 N30 -43.6(3) . . . . ?
C19 N13 Ni3 N27 -3.5(15) . . . . ?
C19 N13 Ni3 N18 -94.9(15) . . . 1_545 ?
C19 N13 Ni3 N29 -158.6(15) . . . . ?
C19 N13 Ni3 N28 81.3(15) . . . . ?
C19 N13 Ni3 N30 117.0(15) . . . . ?
C55 N29 Ni3 N27 138.4(4) . . . . ?
C55 N29 Ni3 N13 -131.7(3) . . . . ?
C55 N29 Ni3 N18 138.3(4) . . . 1_545 ?
C55 N29 Ni3 N28 -58.1(4) . . . . ?
C55 N29 Ni3 N30 14.1(3) . . . . ?
C54 N28 Ni3 N27 -5.8(3) . . . . ?
C54 N28 Ni3 N13 -89.7(3) . . . . ?
C54 N28 Ni3 N18 -75.1(9) . . . 1_545 ?
C54 N28 Ni3 N29 -178.9(3) . . . . ?
C54 N28 Ni3 N30 109.5(3) . . . . ?
C60 N30 Ni3 N27 -142.6(3) . . . . ?
C60 N30 Ni3 N13 105.8(4) . . . . ?
C60 N30 Ni3 N18 -38.8(3) . . . 1_545 ?
C60 N30 Ni3 N29 15.3(3) . . . . ?
C60 N30 Ni3 N28 139.8(3) . . . . ?
